data_7045453
loop_
_publ_author_name
'Dubey, Pooja'
'Gupta, Sonu'
'Singh, Ajai K.'

_publ_section_title
;
 Base free N-alkylation of anilines with ArCH<sub>2</sub>OH and transfer
 hydrogenation of aldehydes/ketones catalyzed by the complexes of
 \h<sup>5</sup>-Cp*Ir(iii) with chalcogenated Schiff bases of
 anthracene-9-carbaldehyde.
;
_journal_issue 11
_journal_name_full 'Dalton transactions (Cambridge, England : 2003)'
_journal_page_first 3764
_journal_page_last 3774
_journal_paper_doi 10.1039/c7dt04326k
_journal_volume 47
_journal_year 2018
_chemical_formula_moiety 'C33 H33 Ir N Se, F6 P'
_chemical_formula_sum 'C33 H33 F6 Ir N P Se'
_chemical_formula_weight 859.75
_space_group_crystal_system monoclinic
_space_group_IT_number 4
_space_group_name_Hall 'P 2yb'
_space_group_name_H-M_alt 'P 1 21 1'
_symmetry_space_group_name_Hall 'P 2yb'
_symmetry_space_group_name_H-M 'P 1 21 1'
_atom_sites_solution_hydrogens geom
_audit_block_doi 10.5517/ccdc.csd.cc1ptlrv
_audit_creation_method SHELXL-2014/7
_audit_update_record
;
2018-01-15 deposited with the CCDC.
2018-01-30 downloaded from the CCDC.
;
_cell_angle_alpha 90
_cell_angle_beta 104.644(4)
_cell_angle_gamma 90
_cell_formula_units_Z 2
_cell_length_a 9.0129(17)
_cell_length_b 18.866(4)
_cell_length_c 9.4669(19)
_cell_measurement_reflns_used 1655
_cell_measurement_temperature 298(2)
_cell_measurement_theta_max 25
_cell_measurement_theta_min 2.26
_cell_volume 1557.4(5)
_computing_cell_refinement 'SAINT v8.37A (Bruker, 2015)'
_computing_data_collection 'Bruker SMART APEX-II'
_computing_data_reduction 'SAINT v8.37A (Bruker, 2015)'
_computing_molecular_graphics 'DIAMOND 3.2'
_computing_publication_material SHELXTL
_computing_structure_refinement 'SHELXL-2014/7 (Sheldrick, 2014)'
_computing_structure_solution 'SHELXT 2014/5 Bruker-AXS, Madison WI'
_diffrn_ambient_temperature 298(2)
_diffrn_measured_fraction_theta_full 0.996
_diffrn_measured_fraction_theta_max 0.996
_diffrn_measurement_device_type 'Bruker APEX-II CCD'
_diffrn_measurement_method '\f and \w scans'
_diffrn_radiation_type MoK\a
_diffrn_radiation_wavelength 0.71073
_diffrn_reflns_av_R_equivalents 0.0409
_diffrn_reflns_av_unetI/netI 0.0831
_diffrn_reflns_Laue_measured_fraction_full 0.996
_diffrn_reflns_Laue_measured_fraction_max 0.996
_diffrn_reflns_limit_h_max 9
_diffrn_reflns_limit_h_min -10
_diffrn_reflns_limit_k_max 22
_diffrn_reflns_limit_k_min -16
_diffrn_reflns_limit_l_max 11
_diffrn_reflns_limit_l_min -11
_diffrn_reflns_number 7551
_diffrn_reflns_point_group_measured_fraction_full 0.792
_diffrn_reflns_point_group_measured_fraction_max 0.792
_diffrn_reflns_theta_full 24.997
_diffrn_reflns_theta_max 24.997
_diffrn_reflns_theta_min 2.159
_exptl_absorpt_coefficient_mu 5.567
_exptl_absorpt_correction_T_max 0.200
_exptl_absorpt_correction_T_min 0.156
_exptl_absorpt_correction_type multi-scan
_exptl_absorpt_process_details '(SADABS; Bruker; 2014)'
_exptl_crystal_colour yellow
_exptl_crystal_density_diffrn 1.833
_exptl_crystal_density_meas 1.833
_exptl_crystal_density_method 'not measured'
_exptl_crystal_description block
_exptl_crystal_F_000 836.0
_exptl_crystal_size_max 0.35
_exptl_crystal_size_mid 0.31
_exptl_crystal_size_min 0.29
_refine_diff_density_max 1.392
_refine_diff_density_min -0.582
_refine_diff_density_rms 0.117
_refine_ls_abs_structure_details
;
 Flack x determined using 1139 quotients [(I+)-(I-)]/[(I+)+(I-)]
 (Parsons, Flack and Wagner, Acta Cryst. B69 (2013) 249-259).
;
_refine_ls_abs_structure_Flack 0.008(15)
_refine_ls_extinction_method none
_refine_ls_goodness_of_fit_ref 1.017
_refine_ls_hydrogen_treatment constr
_refine_ls_matrix_type full
_refine_ls_number_parameters 393
_refine_ls_number_reflns 5489
_refine_ls_number_restraints 1
_refine_ls_restrained_S_all 1.017
_refine_ls_R_factor_all 0.0554
_refine_ls_R_factor_gt 0.0456
_refine_ls_shift/su_max 0.000
_refine_ls_shift/su_mean 0.000
_refine_ls_structure_factor_coef Fsqd
_refine_ls_weighting_details 'w=1/[\s^2^(Fo^2^)+(0.0067P)^2^] where P=(Fo^2^+2Fc^2^)/3'
_refine_ls_weighting_scheme calc
_refine_ls_wR_factor_gt 0.0849
_refine_ls_wR_factor_ref 0.0886
_reflns_Friedel_coverage 0.538
_reflns_Friedel_fraction_full 0.573
_reflns_Friedel_fraction_max 0.573
_reflns_number_gt 3791
_reflns_number_total 5489
_reflns_threshold_expression 'I > 2\s(I)'
_cod_data_source_file c7dt04326k2.cif
_cod_data_source_block Complex2
_cod_depositor_comments 'Adding full bibliography for 7045452--7045456.cif.'
_cod_database_code 7045453
_shelx_shelxl_version_number 2014/7
_shelx_space_group_comment
;
The symmetry employed for this shelxl refinement is uniquely defined
by the following loop, which should always be used as a source of
symmetry information in preference to the above space-group names.
They are only intended as comments.
;

loop_
_space_group_symop_operation_xyz
'x, y, z'
'-x, y+1/2, -z'

loop_
_atom_site_label
_atom_site_type_symbol
_atom_site_fract_x
_atom_site_fract_y
_atom_site_fract_z
_atom_site_U_iso_or_equiv
_atom_site_adp_type
_atom_site_occupancy
_atom_site_site_symmetry_order
_atom_site_calc_flag
_atom_site_refinement_flags_posn
_atom_site_refinement_flags_adp
Ir1 Ir 0.59300(5) 0.01832(3) 0.66637(5) 0.04139(17) Uani 1 1 d . .
Se1 Se 0.6192(2) -0.11083(8) 0.67702(19) 0.0607(5) Uani 1 1 d . .
P1 P 0.7894(8) 0.3567(3) 0.9552(7) 0.0753(16) Uani 1 1 d . .
C28 C 0.699(3) 0.1152(9) 0.7767(19) 0.070(5) Uani 1 1 d . .
C15 C 0.3686(15) 0.0289(12) 0.3788(15) 0.048(4) Uani 1 1 d . .
H15 H 0.2743 0.0186 0.3152 0.057 Uiso 1 1 calc R U
C22 C 0.973(3) -0.2034(11) 0.544(3) 0.095(7) Uani 1 1 d . .
H22 H 1.0591 -0.2303 0.5865 0.115 Uiso 1 1 calc R U
C3 C 0.8569(15) 0.0286(14) 0.5240(15) 0.058(4) Uani 1 1 d . .
H3 H 0.9087 -0.0006 0.5995 0.069 Uiso 1 1 calc R U
C2 C 0.7032(16) 0.0375(6) 0.5038(13) 0.038(4) Uani 1 1 d . .
C32 C 0.6048(18) 0.0299(12) 0.9062(14) 0.057(5) Uani 1 1 d . .
C29 C 0.807(3) 0.1628(11) 0.726(2) 0.118(9) Uani 1 1 d . .
H29A H 0.8890 0.1354 0.7068 0.177 Uiso 1 1 calc R U
H29B H 0.8472 0.1974 0.8001 0.177 Uiso 1 1 calc R U
H29C H 0.7527 0.1864 0.6381 0.177 Uiso 1 1 calc R U
N1 N 0.4043(12) -0.0051(5) 0.4993(13) 0.045(3) Uani 1 1 d . .
F1 F 0.8129(19) 0.2774(7) 1.004(2) 0.141(6) Uani 1 1 d . .
C19 C 0.709(2) -0.1315(10) 0.4056(18) 0.074(5) Uani 1 1 d . .
H19 H 0.6182 -0.1091 0.3584 0.088 Uiso 1 1 calc R U
C8 C 0.476(2) 0.1762(8) 0.1562(15) 0.054(4) Uani 1 1 d . .
C9 C 0.407(3) 0.2252(12) 0.052(2) 0.080(6) Uani 1 1 d . .
H9 H 0.4651 0.2507 0.0017 0.096 Uiso 1 1 calc R U
F6 F 0.816(3) 0.3397(10) 0.806(2) 0.188(9) Uani 1 1 d . .
C5 C 0.869(2) 0.1072(12) 0.331(2) 0.076(6) Uani 1 1 d . .
H5 H 0.9259 0.1322 0.2783 0.091 Uiso 1 1 calc R U
C24 C 0.477(2) 0.0680(9) 0.8252(17) 0.055(4) Uani 1 1 d . .
C16 C 0.3144(19) -0.0668(8) 0.5224(19) 0.064(5) Uani 1 1 d . .
H16A H 0.2280 -0.0731 0.4384 0.077 Uiso 1 1 calc R U
H16B H 0.2749 -0.0589 0.6074 0.077 Uiso 1 1 calc R U
C1 C 0.6216(18) 0.0781(7) 0.3782(15) 0.041(4) Uani 1 1 d . .
C4 C 0.941(2) 0.0615(11) 0.436(2) 0.076(5) Uani 1 1 d . .
H4 H 1.0446 0.0521 0.4507 0.091 Uiso 1 1 calc R U
C6 C 0.7092(19) 0.1171(9) 0.3002(19) 0.060(4) Uani 1 1 d . .
C30 C 0.7433(19) 0.0570(8) 0.8715(16) 0.052(4) Uani 1 1 d . .
F2 F 0.7705(19) 0.4367(6) 0.9109(17) 0.145(6) Uani 1 1 d . .
C10 C 0.261(3) 0.2356(11) 0.0254(19) 0.079(7) Uani 1 1 d . .
H10 H 0.2175 0.2731 -0.0349 0.095 Uiso 1 1 calc R U
C14 C 0.4617(18) 0.0815(7) 0.3333(16) 0.043(4) Uani 1 1 d . .
F4 F 0.624(2) 0.3420(13) 0.880(3) 0.208(11) Uani 1 1 d . .
C12 C 0.226(2) 0.1412(10) 0.1839(16) 0.061(4) Uani 1 1 d . .
H12 H 0.1660 0.1129 0.2274 0.073 Uiso 1 1 calc R U
C31 C 0.903(2) 0.0352(16) 0.945(2) 0.098(9) Uani 1 1 d . .
H31A H 0.9629 0.0764 0.9826 0.147 Uiso 1 1 calc R U
H31B H 0.9483 0.0114 0.8767 0.147 Uiso 1 1 calc R U
H31C H 0.9018 0.0037 1.0247 0.147 Uiso 1 1 calc R U
C18 C 0.748(2) -0.1442(9) 0.5539(18) 0.059(4) Uani 1 1 d . .
C7 C 0.635(2) 0.1655(9) 0.1919(18) 0.066(5) Uani 1 1 d . .
H7 H 0.6943 0.1913 0.1422 0.080 Uiso 1 1 calc R U
C33 C 0.605(2) -0.0266(10) 1.0152(18) 0.089(6) Uani 1 1 d . .
H33A H 0.6109 -0.0055 1.1088 0.133 Uiso 1 1 calc R U
H33B H 0.6916 -0.0572 1.0218 0.133 Uiso 1 1 calc R U
H33C H 0.5121 -0.0538 0.9856 0.133 Uiso 1 1 calc R U
C25 C 0.313(2) 0.0597(12) 0.831(2) 0.097(7) Uani 1 1 d . .
H25A H 0.2993 0.0139 0.8696 0.146 Uiso 1 1 calc R U
H25B H 0.2475 0.0643 0.7344 0.146 Uiso 1 1 calc R U
H25C H 0.2884 0.0958 0.8928 0.146 Uiso 1 1 calc R U
C11 C 0.159(3) 0.1895(13) 0.087(2) 0.079(7) Uani 1 1 d . .
H11 H 0.0527 0.1944 0.0599 0.095 Uiso 1 1 calc R U
C17 C 0.413(2) -0.1328(10) 0.545(3) 0.082(6) Uani 1 1 d . .
H17A H 0.4244 -0.1497 0.4516 0.098 Uiso 1 1 calc R U
H17B H 0.3634 -0.1697 0.5879 0.098 Uiso 1 1 calc R U
C13 C 0.3863(18) 0.1311(7) 0.2232(14) 0.045(4) Uani 1 1 d . .
C26 C 0.533(2) 0.1210(9) 0.7415(17) 0.069(5) Uani 1 1 d . .
C27 C 0.433(3) 0.1781(11) 0.649(2) 0.117(10) Uani 1 1 d . .
H27A H 0.3281 0.1627 0.6232 0.175 Uiso 1 1 calc R U
H27B H 0.4668 0.1863 0.5624 0.175 Uiso 1 1 calc R U
H27C H 0.4412 0.2213 0.7047 0.175 Uiso 1 1 calc R U
C23 C 0.878(2) -0.1799(9) 0.6280(19) 0.074(5) Uani 1 1 d . .
H23 H 0.8998 -0.1876 0.7282 0.088 Uiso 1 1 calc R U
C21 C 0.941(3) -0.1877(12) 0.402(3) 0.103(8) Uani 1 1 d . .
H21 H 1.0118 -0.2008 0.3506 0.123 Uiso 1 1 calc R U
C20 C 0.815(4) -0.1545(11) 0.331(2) 0.108(9) Uani 1 1 d . .
H20 H 0.7972 -0.1465 0.2311 0.130 Uiso 1 1 calc R U
F5 F 0.749(3) 0.3728(10) 1.0988(16) 0.224(11) Uani 1 1 d . .
F3 F 0.960(2) 0.3656(12) 1.016(4) 0.260(15) Uani 1 1 d . .

loop_
_atom_site_aniso_label
_atom_site_aniso_U_11
_atom_site_aniso_U_22
_atom_site_aniso_U_33
_atom_site_aniso_U_23
_atom_site_aniso_U_13
_atom_site_aniso_U_12
Ir1 0.0469(3) 0.0354(3) 0.0441(2) -0.0018(5) 0.01557(19) 0.0009(5)
Se1 0.0789(14) 0.0395(10) 0.0683(11) 0.0029(9) 0.0271(10) 0.0054(9)
P1 0.078(4) 0.066(4) 0.086(4) 0.005(3) 0.028(3) 0.013(3)
C28 0.113(17) 0.040(11) 0.071(11) -0.033(9) 0.052(12) -0.025(11)
C15 0.046(8) 0.044(11) 0.059(8) -0.009(9) 0.025(6) 0.003(9)
C22 0.101(18) 0.080(16) 0.110(17) 0.029(13) 0.034(14) 0.037(13)
C3 0.039(8) 0.076(13) 0.061(8) -0.010(11) 0.016(6) 0.002(12)
C2 0.061(9) 0.018(10) 0.042(7) -0.009(5) 0.025(6) -0.001(6)
C32 0.068(10) 0.059(14) 0.041(6) -0.006(9) 0.007(6) -0.021(12)
C29 0.18(2) 0.083(16) 0.121(17) -0.056(13) 0.101(17) -0.078(16)
N1 0.037(7) 0.036(8) 0.062(7) 0.000(5) 0.014(6) -0.002(5)
F1 0.161(14) 0.079(9) 0.210(16) 0.046(10) 0.095(12) 0.030(10)
C19 0.089(14) 0.073(13) 0.056(10) -0.020(9) 0.013(10) 0.005(11)
C8 0.078(13) 0.055(10) 0.036(8) -0.009(7) 0.027(9) -0.004(9)
C9 0.063(14) 0.121(18) 0.060(11) 0.031(11) 0.025(10) 0.029(13)
F6 0.27(2) 0.157(17) 0.180(18) 0.003(13) 0.139(18) 0.066(16)
C5 0.070(15) 0.084(14) 0.081(13) 0.002(11) 0.035(12) -0.014(11)
C24 0.063(12) 0.062(10) 0.046(9) -0.018(8) 0.023(9) 0.003(9)
C16 0.062(11) 0.054(12) 0.083(11) 0.008(8) 0.028(9) -0.012(8)
C1 0.045(10) 0.043(9) 0.039(8) -0.020(6) 0.017(7) -0.012(7)
C4 0.043(11) 0.101(15) 0.093(14) -0.009(12) 0.033(11) -0.001(11)
C6 0.044(10) 0.066(12) 0.084(12) -0.022(10) 0.041(9) -0.010(9)
C30 0.065(12) 0.040(9) 0.050(9) -0.007(7) 0.011(8) 0.000(8)
F2 0.219(17) 0.071(11) 0.154(12) 0.018(8) 0.064(12) 0.020(9)
C10 0.12(2) 0.050(13) 0.058(11) 0.024(9) 0.011(13) 0.008(13)
C14 0.041(10) 0.047(10) 0.043(8) -0.005(6) 0.012(7) -0.003(7)
F4 0.101(14) 0.28(3) 0.21(2) 0.008(19) -0.013(14) -0.056(16)
C12 0.067(12) 0.073(12) 0.039(8) 0.011(8) 0.006(8) 0.013(10)
C31 0.069(12) 0.13(3) 0.082(11) -0.017(14) -0.006(9) -0.013(15)
C18 0.071(12) 0.042(10) 0.072(11) -0.007(8) 0.033(10) 0.016(9)
C7 0.071(13) 0.068(13) 0.071(11) 0.012(9) 0.039(10) -0.015(10)
C33 0.115(16) 0.076(14) 0.067(11) 0.020(10) 0.007(11) -0.016(11)
C25 0.066(14) 0.140(19) 0.093(15) -0.030(13) 0.035(11) 0.016(13)
C11 0.084(17) 0.110(18) 0.039(10) -0.015(11) 0.010(11) 0.003(14)
C17 0.083(15) 0.041(12) 0.124(17) 0.006(11) 0.033(13) -0.012(10)
C13 0.051(10) 0.043(9) 0.044(8) -0.009(7) 0.015(7) -0.006(8)
C26 0.100(16) 0.056(12) 0.054(10) -0.022(8) 0.028(11) 0.026(11)
C27 0.21(3) 0.067(15) 0.073(13) 0.009(11) 0.028(16) 0.061(16)
C23 0.093(15) 0.065(12) 0.066(11) 0.006(9) 0.027(11) 0.015(11)
C21 0.11(2) 0.069(15) 0.16(2) 0.007(15) 0.091(19) 0.008(14)
C20 0.19(3) 0.055(14) 0.084(14) -0.012(11) 0.052(18) 0.001(16)
F5 0.44(3) 0.152(15) 0.099(10) 0.030(10) 0.096(15) 0.125(19)
F3 0.109(15) 0.20(2) 0.43(4) 0.16(2) -0.003(19) -0.004(14)

loop_
_atom_type_symbol
_atom_type_description
_atom_type_scat_dispersion_real
_atom_type_scat_dispersion_imag
_atom_type_scat_source
C C 0.0033 0.0016 'International Tables Vol C Tables 4.2.6.8 and 6.1.1.4'
H H 0.0000 0.0000 'International Tables Vol C Tables 4.2.6.8 and 6.1.1.4'
F F 0.0171 0.0103 'International Tables Vol C Tables 4.2.6.8 and 6.1.1.4'
Ir Ir -1.4442 7.9887 'International Tables Vol C Tables 4.2.6.8 and 6.1.1.4'
N N 0.0061 0.0033 'International Tables Vol C Tables 4.2.6.8 and 6.1.1.4'
P P 0.1023 0.0942 'International Tables Vol C Tables 4.2.6.8 and 6.1.1.4'
Se Se -0.0929 2.2259 'International Tables Vol C Tables 4.2.6.8 and 6.1.1.4'

loop_
_geom_angle_atom_site_label_1
_geom_angle_atom_site_label_2
_geom_angle_atom_site_label_3
_geom_angle
N1 Ir1 C2 85.7(5)
N1 Ir1 C26 102.5(6)
C2 Ir1 C26 107.1(6)
N1 Ir1 C30 163.4(5)
C2 Ir1 C30 107.2(6)
C26 Ir1 C30 64.1(6)
N1 Ir1 C28 136.0(7)
C2 Ir1 C28 88.5(5)
C26 Ir1 C28 38.8(7)
C30 Ir1 C28 37.4(7)
N1 Ir1 C24 99.8(6)
C2 Ir1 C24 145.1(6)
C26 Ir1 C24 38.1(6)
C30 Ir1 C24 63.6(6)
C28 Ir1 C24 63.6(6)
N1 Ir1 C32 127.9(5)
C2 Ir1 C32 145.5(6)
C26 Ir1 C32 62.4(7)
C30 Ir1 C32 38.3(5)
C28 Ir1 C32 62.4(7)
C24 Ir1 C32 36.5(6)
N1 Ir1 Se1 82.5(3)
C2 Ir1 Se1 98.4(3)
C26 Ir1 Se1 154.3(5)
C30 Ir1 Se1 105.2(4)
C28 Ir1 Se1 141.4(6)
C24 Ir1 Se1 116.4(5)
C32 Ir1 Se1 94.3(6)
C18 Se1 C17 99.1(8)
C18 Se1 Ir1 111.3(5)
C17 Se1 Ir1 96.6(5)
F3 P1 F4 173.0(18)
F3 P1 F5 95.0(16)
F4 P1 F5 91.3(14)
F3 P1 F6 89.6(16)
F4 P1 F6 84.0(14)
F5 P1 F6 175.4(16)
F3 P1 F2 91.5(10)
F4 P1 F2 91.4(11)
F5 P1 F2 90.8(9)
F6 P1 F2 89.3(9)
F3 P1 F1 86.8(10)
F4 P1 F1 90.4(11)
F5 P1 F1 88.4(9)
F6 P1 F1 91.7(10)
F2 P1 F1 178.1(11)
C30 C28 C26 108.2(15)
C30 C28 C29 125(2)
C26 C28 C29 127(2)
C30 C28 Ir1 71.0(9)
C26 C28 Ir1 69.7(9)
C29 C28 Ir1 126.1(11)
N1 C15 C14 125.6(14)
N1 C15 H15 117.2
C14 C15 H15 117.2
C21 C22 C23 120(2)
C21 C22 H22 119.9
C23 C22 H22 119.9
C2 C3 C4 123.0(18)
C2 C3 H3 118.5
C4 C3 H3 118.5
C3 C2 C1 117.9(13)
C3 C2 Ir1 122.6(10)
C1 C2 Ir1 117.7(10)
C24 C32 C30 109.1(16)
C24 C32 C33 127.0(16)
C30 C32 C33 123.9(16)
C24 C32 Ir1 71.2(8)
C30 C32 Ir1 68.5(8)
C33 C32 Ir1 128.4(15)
C28 C29 H29A 109.5
C28 C29 H29B 109.5
H29A C29 H29B 109.5
C28 C29 H29C 109.5
H29A C29 H29C 109.5
H29B C29 H29C 109.5
C15 N1 C16 120.6(14)
C15 N1 Ir1 123.5(11)
C16 N1 Ir1 115.9(10)
C18 C19 C20 115.8(19)
C18 C19 H19 122.1
C20 C19 H19 122.1
C9 C8 C7 121.1(16)
C9 C8 C13 120.9(18)
C7 C8 C13 117.8(15)
C10 C9 C8 119.8(19)
C10 C9 H9 120.1
C8 C9 H9 120.1
C4 C5 C6 120.7(18)
C4 C5 H5 119.7
C6 C5 H5 119.7
C32 C24 C26 107.6(16)
C32 C24 C25 127.2(17)
C26 C24 C25 125.1(17)
C32 C24 Ir1 72.4(9)
C26 C24 Ir1 68.6(8)
C25 C24 Ir1 127.7(12)
N1 C16 C17 110.4(13)
N1 C16 H16A 109.6
C17 C16 H16A 109.6
N1 C16 H16B 109.6
C17 C16 H16B 109.6
H16A C16 H16B 108.1
C14 C1 C6 119.1(15)
C14 C1 C2 123.0(13)
C6 C1 C2 117.9(14)
C5 C4 C3 119.4(18)
C5 C4 H4 120.3
C3 C4 H4 120.3
C5 C6 C7 120.5(16)
C5 C6 C1 119.9(17)
C7 C6 C1 119.7(15)
C28 C30 C32 107.2(15)
C28 C30 C31 126.6(18)
C32 C30 C31 125.3(17)
C28 C30 Ir1 71.6(9)
C32 C30 Ir1 73.2(8)
C31 C30 Ir1 129.1(13)
C9 C10 C11 122.2(19)
C9 C10 H10 118.9
C11 C10 H10 118.9
C1 C14 C15 120.9(14)
C1 C14 C13 120.8(13)
C15 C14 C13 117.6(14)
C11 C12 C13 122.5(18)
C11 C12 H12 118.7
C13 C12 H12 118.7
C30 C31 H31A 109.5
C30 C31 H31B 109.5
H31A C31 H31B 109.5
C30 C31 H31C 109.5
H31A C31 H31C 109.5
H31B C31 H31C 109.5
C23 C18 C19 124.3(16)
C23 C18 Se1 114.3(13)
C19 C18 Se1 121.4(14)
C8 C7 C6 122.2(14)
C8 C7 H7 118.9
C6 C7 H7 118.9
C32 C33 H33A 109.5
C32 C33 H33B 109.5
H33A C33 H33B 109.5
C32 C33 H33C 109.5
H33A C33 H33C 109.5
H33B C33 H33C 109.5
C24 C25 H25A 109.5
C24 C25 H25B 109.5
H25A C25 H25B 109.5
C24 C25 H25C 109.5
H25A C25 H25C 109.5
H25B C25 H25C 109.5
C12 C11 C10 117(2)
C12 C11 H11 121.6
C10 C11 H11 121.6
C16 C17 Se1 109.6(12)
C16 C17 H17A 109.7
Se1 C17 H17A 109.7
C16 C17 H17B 109.7
Se1 C17 H17B 109.7
H17A C17 H17B 108.2
C12 C13 C8 117.2(15)
C12 C13 C14 123.0(13)
C8 C13 C14 119.6(15)
C24 C26 C28 107.7(16)
C24 C26 C27 124.4(19)
C28 C26 C27 127(2)
C24 C26 Ir1 73.3(9)
C28 C26 Ir1 71.4(8)
C27 C26 Ir1 126.9(12)
C26 C27 H27A 109.5
C26 C27 H27B 109.5
H27A C27 H27B 109.5
C26 C27 H27C 109.5
H27A C27 H27C 109.5
H27B C27 H27C 109.5
C18 C23 C22 115.8(17)
C18 C23 H23 122.1
C22 C23 H23 122.1
C20 C21 C22 124(2)
C20 C21 H21 118.1
C22 C21 H21 118.1
C21 C20 C19 120(2)
C21 C20 H20 120.1
C19 C20 H20 120.1

loop_
_geom_bond_atom_site_label_1
_geom_bond_atom_site_label_2
_geom_bond_distance
Ir1 N1 2.057(11)
Ir1 C2 2.064(12)
Ir1 C26 2.178(15)
Ir1 C30 2.192(15)
Ir1 C28 2.200(15)
Ir1 C24 2.240(14)
Ir1 C32 2.256(13)
Ir1 Se1 2.4474(18)
Se1 C18 1.943(15)
Se1 C17 2.01(2)
P1 F3 1.506(19)
P1 F4 1.509(18)
P1 F5 1.525(17)
P1 F6 1.527(17)
P1 F2 1.563(13)
P1 F1 1.565(14)
C28 C30 1.41(2)
C28 C26 1.45(3)
C28 C29 1.49(2)
C15 N1 1.277(18)
C15 C14 1.43(2)
C15 H15 0.9300
C22 C21 1.33(3)
C22 C23 1.38(2)
C22 H22 0.9300
C3 C2 1.359(17)
C3 C4 1.40(2)
C3 H3 0.9300
C2 C1 1.448(19)
C32 C24 1.41(2)
C32 C30 1.46(2)
C32 C33 1.48(2)
C29 H29A 0.9600
C29 H29B 0.9600
C29 H29C 0.9600
N1 C16 1.465(16)
C19 C18 1.38(2)
C19 C20 1.39(3)
C19 H19 0.9300
C8 C9 1.38(2)
C8 C7 1.41(2)
C8 C13 1.43(2)
C9 C10 1.29(3)
C9 H9 0.9300
C5 C4 1.35(3)
C5 C6 1.41(2)
C5 H5 0.9300
C24 C26 1.44(2)
C24 C25 1.50(3)
C16 C17 1.51(2)
C16 H16A 0.9700
C16 H16B 0.9700
C1 C14 1.40(2)
C1 C6 1.42(2)
C4 H4 0.9300
C6 C7 1.41(2)
C30 C31 1.49(2)
C10 C11 1.49(3)
C10 H10 0.9300
C14 C13 1.44(2)
C12 C11 1.32(3)
C12 C13 1.41(2)
C12 H12 0.9300
C31 H31A 0.9600
C31 H31B 0.9600
C31 H31C 0.9600
C18 C23 1.38(2)
C7 H7 0.9300
C33 H33A 0.9600
C33 H33B 0.9600
C33 H33C 0.9600
C25 H25A 0.9600
C25 H25B 0.9600
C25 H25C 0.9600
C11 H11 0.9300
C17 H17A 0.9700
C17 H17B 0.9700
C26 C27 1.53(2)
C27 H27A 0.9600
C27 H27B 0.9600
C27 H27C 0.9600
C23 H23 0.9300
C21 C20 1.32(3)
C21 H21 0.9300
C20 H20 0.9300

loop_
_geom_hbond_atom_site_label_D
_geom_hbond_atom_site_label_H
_geom_hbond_atom_site_label_A
_geom_hbond_distance_DH
_geom_hbond_distance_HA
_geom_hbond_distance_DA
_geom_hbond_angle_DHA
_geom_hbond_site_symmetry_A
C23 H23 F3 0.93 2.63 3.43(3) 143.9 2_747
C15 H15 F2 0.93 2.59 3.22(2) 125.9 2_646
C23 H23 F3 0.93 2.63 3.43(3) 143.9 2_747
C15 H15 F2 0.93 2.59 3.22(2) 125.9 2_646

loop_
_geom_torsion_atom_site_label_1
_geom_torsion_atom_site_label_2
_geom_torsion_atom_site_label_3
_geom_torsion_atom_site_label_4
_geom_torsion
C4 C3 C2 C1 5(3)
C4 C3 C2 Ir1 -159.0(14)
C14 C15 N1 C16 -168.3(15)
C14 C15 N1 Ir1 8(2)
C7 C8 C9 C10 -177.7(19)
C13 C8 C9 C10 7(3)
C30 C32 C24 C26 -1.7(18)
C33 C32 C24 C26 175.7(17)
Ir1 C32 C24 C26 -59.8(10)
C30 C32 C24 C25 -177.5(16)
C33 C32 C24 C25 0(3)
Ir1 C32 C24 C25 124.3(17)
C30 C32 C24 Ir1 58.1(11)
C33 C32 C24 Ir1 -124.4(19)
C15 N1 C16 C17 117.1(17)
Ir1 N1 C16 C17 -59.7(16)
C3 C2 C1 C14 169.7(15)
Ir1 C2 C1 C14 -25.1(16)
C3 C2 C1 C6 -11.8(19)
Ir1 C2 C1 C6 153.3(10)
C6 C5 C4 C3 -6(3)
C2 C3 C4 C5 3(3)
C4 C5 C6 C7 179.0(18)
C4 C5 C6 C1 -1(3)
C14 C1 C6 C5 -171.6(15)
C2 C1 C6 C5 10(2)
C14 C1 C6 C7 8(2)
C2 C1 C6 C7 -170.3(13)
C26 C28 C30 C32 -5.0(17)
C29 C28 C30 C32 173.6(14)
Ir1 C28 C30 C32 -65.1(11)
C26 C28 C30 C31 -174.4(15)
C29 C28 C30 C31 4(3)
Ir1 C28 C30 C31 125.6(17)
C26 C28 C30 Ir1 60.1(10)
C29 C28 C30 Ir1 -121.3(15)
C24 C32 C30 C28 4.2(18)
C33 C32 C30 C28 -173.3(16)
Ir1 C32 C30 C28 64.0(11)
C24 C32 C30 C31 173.8(17)
C33 C32 C30 C31 -4(3)
Ir1 C32 C30 C31 -126.5(17)
C24 C32 C30 Ir1 -59.8(11)
C33 C32 C30 Ir1 122.7(18)
C8 C9 C10 C11 -9(3)
C6 C1 C14 C15 161.8(14)
C2 C1 C14 C15 -20(2)
C6 C1 C14 C13 -9(2)
C2 C1 C14 C13 169.9(12)
N1 C15 C14 C1 31(2)
N1 C15 C14 C13 -158.6(15)
C20 C19 C18 C23 -3(3)
C20 C19 C18 Se1 176.3(14)
C9 C8 C7 C6 178.4(16)
C13 C8 C7 C6 -6(2)
C5 C6 C7 C8 179.0(16)
C1 C6 C7 C8 -1(2)
C13 C12 C11 C10 -2(3)
C9 C10 C11 C12 7(3)
N1 C16 C17 Se1 42.7(18)
C11 C12 C13 C8 1(2)
C11 C12 C13 C14 176.6(17)
C9 C8 C13 C12 -3(2)
C7 C8 C13 C12 -178.5(14)
C9 C8 C13 C14 -178.8(15)
C7 C8 C13 C14 6(2)
C1 C14 C13 C12 -174.0(14)
C15 C14 C13 C12 15(2)
C1 C14 C13 C8 1.6(19)
C15 C14 C13 C8 -169.1(13)
C32 C24 C26 C28 -1.4(17)
C25 C24 C26 C28 174.6(15)
Ir1 C24 C26 C28 -63.6(10)
C32 C24 C26 C27 -174.1(15)
C25 C24 C26 C27 2(3)
Ir1 C24 C26 C27 123.6(16)
C32 C24 C26 Ir1 62.3(11)
C25 C24 C26 Ir1 -121.8(16)
C30 C28 C26 C24 4.0(17)
C29 C28 C26 C24 -174.6(14)
Ir1 C28 C26 C24 64.8(10)
C30 C28 C26 C27 176.5(15)
C29 C28 C26 C27 -2(2)
Ir1 C28 C26 C27 -122.7(16)
C30 C28 C26 Ir1 -60.8(10)
C29 C28 C26 Ir1 120.6(15)
C19 C18 C23 C22 0(3)
Se1 C18 C23 C22 -179.0(15)
C21 C22 C23 C18 4(3)
C23 C22 C21 C20 -5(4)
C22 C21 C20 C19 2(4)
C18 C19 C20 C21 2(3)
